data_7001872
loop_
_publ_author_name
'Das, Madhab C.'
'Ghosh, Sujit K.'
'Bharadwaj, Parimal K.'

_publ_section_title
;
 Halide binding in laterally non-symmetric aza-oxa cryptands through
 N/O/C--H&#x22EF;halide interactions with characterization of small
 water clusters
;
_journal_issue 33
_journal_name_full 'Dalton Transactions'
_journal_page_first 6496
_journal_page_last 6506
_journal_paper_doi 10.1039/b902270h
_journal_year 2009
_chemical_formula_moiety 'C33 H64 F13 N5 O10 Si2'
_chemical_formula_sum 'C33 H64 F13 N5 O10 Si2'
_chemical_formula_weight 994.07
_chemical_name_systematic
;
?
;
_space_group_IT_number 2
_symmetry_cell_setting triclinic
_symmetry_space_group_name_Hall '-P 1'
_symmetry_space_group_name_H-M 'P -1'
_atom_sites_solution_hydrogens geom
_atom_sites_solution_primary direct
_atom_sites_solution_secondary difmap
_audit_creation_method SHELXL-97
_cell_angle_alpha 88.185(5)
_cell_angle_beta 71.322(4)
_cell_angle_gamma 61.202(4)
_cell_formula_units_Z 2
_cell_length_a 12.159(3)
_cell_length_b 12.380(4)
_cell_length_c 17.531(6)
_cell_measurement_temperature 100(1)
_cell_measurement_theta_max 28.6
_cell_measurement_theta_min 2.0
_cell_volume 2166.7(12)
_computing_cell_refinement 'SAINT 6.45 ( Bruker, 2003)'
_computing_data_collection 'SMART 5.628 (Bruker, 2003)'
_computing_data_reduction 'SAINT 6.45 (Bruker, 2003)'
_computing_molecular_graphics 'Diamond 2.1e'
_computing_structure_refinement 'SHELXL-97 (Sheldrick, 1997)'
_computing_structure_solution SIR-97
_diffrn_ambient_temperature 100(1)
_diffrn_measured_fraction_theta_full 0.990
_diffrn_measured_fraction_theta_max 0.990
_diffrn_measurement_device_type 'Bruker SMART APEX'
_diffrn_measurement_method /w-scans
_diffrn_radiation_monochromator graphite
_diffrn_radiation_source 'fine-focus sealed tube'
_diffrn_radiation_type MoK\a
_diffrn_radiation_wavelength 0.71069
_diffrn_reflns_av_R_equivalents 0.0699
_diffrn_reflns_av_sigmaI/netI 0.0839
_diffrn_reflns_limit_h_max 16
_diffrn_reflns_limit_h_min -15
_diffrn_reflns_limit_k_max 15
_diffrn_reflns_limit_k_min -16
_diffrn_reflns_limit_l_max 23
_diffrn_reflns_limit_l_min -13
_diffrn_reflns_number 14358
_diffrn_reflns_theta_full 28.57
_diffrn_reflns_theta_max 28.57
_diffrn_reflns_theta_min 1.98
_exptl_absorpt_coefficient_mu 0.197
_exptl_absorpt_correction_T_max 0.9673
_exptl_absorpt_correction_T_min 0.9617
_exptl_absorpt_correction_type empirical
_exptl_absorpt_process_details 'SADABS 2.10 (Bruker 2003)'
_exptl_crystal_colour colorless
_exptl_crystal_density_diffrn 1.524
_exptl_crystal_density_method 'not measured'
_exptl_crystal_description 'rectangular plates'
_exptl_crystal_F_000 1044
_exptl_crystal_size_max 0.20
_exptl_crystal_size_mid 0.19
_exptl_crystal_size_min 0.17
_refine_diff_density_max 0.668
_refine_diff_density_min -0.401
_refine_diff_density_rms 0.114
_refine_ls_extinction_method none
_refine_ls_goodness_of_fit_ref 1.056
_refine_ls_hydrogen_treatment mixed
_refine_ls_matrix_type full
_refine_ls_number_parameters 601
_refine_ls_number_reflns 10605
_refine_ls_number_restraints 0
_refine_ls_restrained_S_all 1.056
_refine_ls_R_factor_all 0.1014
_refine_ls_R_factor_gt 0.0754
_refine_ls_shift/su_max 0.001
_refine_ls_shift/su_mean 0.000
_refine_ls_structure_factor_coef Fsqd
_refine_ls_weighting_details 'calc w=1/[\s^2^(Fo^2^)+(0.1387P)^2^+0.0000P] where P=(Fo^2^+2Fc^2^)/3'
_refine_ls_weighting_scheme calc
_refine_ls_wR_factor_gt 0.1844
_refine_ls_wR_factor_ref 0.2243
_reflns_number_gt 7092
_reflns_number_total 10605
_reflns_threshold_expression >2sigma(I)
_cod_data_source_file b902270h.txt
_cod_data_source_block complex5
_cod_depositor_comments
;
The following automatic conversions were performed:
'_symmetry_cell_setting' value 'Triclinic' changed to 'triclinic'
according to '/home/saulius/struct/CIF-dictionaries/cif_core.dic'
dictionary named 'cif_core.dic' version 2.4.1 from 2010-06-29.

Automatic conversion script
Id: cif_fix_enum 1527 2010-12-29 10:47:43Z saulius 
;
_cod_database_code 7001872

loop_
_symmetry_equiv_pos_as_xyz
'x, y, z'
'-x, -y, -z'

loop_
_atom_site_label
_atom_site_type_symbol
_atom_site_fract_x
_atom_site_fract_y
_atom_site_fract_z
_atom_site_U_iso_or_equiv
_atom_site_adp_type
_atom_site_occupancy
_atom_site_symmetry_multiplicity
_atom_site_calc_flag
_atom_site_refinement_flags
_atom_site_disorder_assembly
_atom_site_disorder_group
Si1 Si -0.08602(16) -0.16438(15) 0.34019(10) 0.0386(4) Uani 1 1 d . . .
Si2 Si -0.46844(16) -0.29056(15) 0.35329(11) 0.0434(4) Uani 1 1 d . . .
F1 F 0.0187(3) 0.2305(3) 0.23659(17) 0.0354(7) Uani 1 1 d . . .
F7 F -0.0039(4) -0.2544(3) 0.2514(2) 0.0491(10) Uani 1 1 d . . .
F6 F 0.0555(3) -0.1837(3) 0.3494(2) 0.0442(9) Uani 1 1 d . . .
F5 F -0.1019(3) -0.0392(3) 0.2949(2) 0.0517(9) Uani 1 1 d . . .
F13 F -0.3023(3) -0.3832(3) 0.3177(3) 0.0399(11) Uani 1 1 d . . .
O2 O 0.3439(4) 0.1465(4) -0.0050(2) 0.0414(9) Uani 1 1 d . . .
O1 O 0.1387(4) 0.0208(3) -0.0063(2) 0.0409(9) Uani 1 1 d . . .
F12 F -0.4908(4) -0.4113(3) 0.3460(2) 0.0427(10) Uani 1 1 d . . .
N1 N -0.0883(4) 0.2722(4) 0.4204(2) 0.0332(10) Uani 1 1 d . . .
H1 H -0.0588 0.2613 0.3651 0.040 Uiso 1 1 calc R . .
F2 F -0.0715(4) -0.2870(4) 0.3884(2) 0.0437(11) Uani 1 1 d . . .
O3 O 0.0107(4) 0.3486(4) -0.0059(2) 0.0329(9) Uani 1 1 d . . .
N2 N 0.2233(4) 0.1517(4) -0.1110(3) 0.0333(10) Uani 1 1 d . . .
H2 H 0.1923 0.1637 -0.0556 0.040 Uiso 1 1 calc R . .
F4 F -0.1731(4) -0.0716(4) 0.4308(2) 0.0427(12) Uani 1 1 d . . .
F11 F -0.4657(4) -0.3136(4) 0.4482(2) 0.0382(12) Uani 1 1 d . . .
F10 F -0.6291(3) -0.1915(3) 0.3925(3) 0.0341(12) Uani 1 1 d . . .
C4 C 0.2234(5) -0.1045(5) 0.1695(3) 0.0342(12) Uani 1 1 d . . .
N5 N 0.0898(4) 0.3589(4) 0.3067(3) 0.0359(10) Uani 1 1 d . . .
H5A H 0.0723 0.3037 0.2885 0.043 Uiso 1 1 calc R . .
H5B H 0.1703 0.3158 0.3124 0.043 Uiso 1 1 calc R . .
F8 F -0.4680(4) -0.2646(4) 0.2607(3) 0.0451(13) Uani 1 1 d . . .
N3 N 0.0916(4) 0.0267(4) 0.3060(2) 0.0322(10) Uani 1 1 d . . .
H3A H 0.0562 0.0994 0.2868 0.039 Uiso 1 1 calc R . .
H3B H 0.0390 -0.0067 0.3102 0.039 Uiso 1 1 calc R . .
N4 N -0.2427(4) 0.3555(4) 0.3081(3) 0.0369(10) Uani 1 1 d . . .
H4A H -0.2773 0.4387 0.3131 0.044 Uiso 1 1 calc R . .
H4B H -0.1529 0.3200 0.2901 0.044 Uiso 1 1 calc R . .
C9 C 0.1836(5) -0.0235(5) 0.1144(3) 0.0360(12) Uani 1 1 d . . .
H9 H 0.1600 0.0595 0.1248 0.043 Uiso 1 1 calc R . .
C8 C 0.1795(5) -0.0671(5) 0.0443(3) 0.0330(12) Uani 1 1 d . . .
C19 C -0.1200(5) 0.3930(5) 0.0460(3) 0.0314(11) Uani 1 1 d . . .
C31 C 0.2296(5) 0.2897(5) 0.1150(3) 0.0353(12) Uani 1 1 d . . .
H31 H 0.1576 0.2770 0.1225 0.042 Uiso 1 1 calc R . .
C26 C 0.2207(6) 0.3736(5) 0.1708(3) 0.0370(12) Uani 1 1 d . . .
C2 C 0.0931(6) 0.0509(5) 0.3879(3) 0.0389(13) Uani 1 1 d . . .
H2A H 0.1563 0.0795 0.3829 0.047 Uiso 1 1 calc R . .
H2B H 0.1230 -0.0262 0.4110 0.047 Uiso 1 1 calc R . .
C21 C 0.0301(6) 0.3668(5) -0.0893(3) 0.0371(13) Uani 1 1 d . . .
H21A H 0.0074 0.4525 -0.0952 0.048 Uiso 1 1 calc R . .
H21B H -0.0256 0.3477 -0.1089 0.048 Uiso 1 1 calc R . .
C7 C 0.2101(5) -0.1884(5) 0.0292(3) 0.0365(13) Uani 1 1 d . . .
H7 H 0.2028 -0.2160 -0.0167 0.044 Uiso 1 1 calc R . .
C20 C -0.1363(6) 0.3379(5) 0.1157(3) 0.0392(13) Uani 1 1 d . . .
H20 H -0.0616 0.2755 0.1254 0.047 Uiso 1 1 calc R . .
C30 C 0.3461(5) 0.2249(5) 0.0480(3) 0.0333(12) Uani 1 1 d . . .
C3 C 0.2291(5) -0.0599(5) 0.2467(3) 0.0415(14) Uani 1 1 d . . .
H3C H 0.2746 -0.1312 0.2719 0.050 Uiso 1 1 calc R . .
H3D H 0.2804 -0.0171 0.2333 0.050 Uiso 1 1 calc R . .
C29 C 0.4543(6) 0.2411(6) 0.0363(3) 0.0424(14) Uani 1 1 d . . .
H29 H 0.5330 0.1957 -0.0078 0.051 Uiso 1 1 calc R . .
C5 C 0.2574(6) -0.2278(5) 0.1537(3) 0.0408(13) Uani 1 1 d . . .
H5 H 0.2836 -0.2828 0.1900 0.049 Uiso 1 1 calc R . .
C12 C -0.2331(6) 0.3476(6) 0.4479(3) 0.0429(14) Uani 1 1 d . . .
H12A H -0.2589 0.4351 0.4525 0.051 Uiso 1 1 calc R . .
H12B H -0.2713 0.3307 0.5014 0.051 Uiso 1 1 calc R . .
C15 C -0.2626(5) 0.3751(5) 0.1707(3) 0.0382(13) Uani 1 1 d . . .
OW1 O 0.2885(6) -0.4052(5) 0.3240(4) 0.0512(14) Uani 1 1 d . . .
C28 C 0.4438(6) 0.3263(6) 0.0913(4) 0.0484(15) Uani 1 1 d . . .
H28 H 0.5157 0.3393 0.0834 0.058 Uiso 1 1 calc R . .
C22 C 0.1768(6) 0.2789(5) -0.1363(3) 0.0421(14) Uani 1 1 d . . .
H22A H 0.1911 0.2720 -0.1941 0.051 Uiso 1 1 calc R . .
H22B H 0.2295 0.3127 -0.1272 0.051 Uiso 1 1 calc R . .
OW2 O 0.2981(7) -0.6251(6) 0.3505(4) 0.0501(16) Uani 1 1 d . . .
C24 C -0.0130(6) 0.4258(6) 0.3872(3) 0.0440(14) Uani 1 1 d . . .
H24A H -0.0984 0.4798 0.3807 0.053 Uiso 1 1 calc R . .
H24B H 0.0114 0.4777 0.4103 0.053 Uiso 1 1 calc R . .
C1 C -0.0435(6) 0.1473(5) 0.4445(3) 0.0412(13) Uani 1 1 d . . .
H1A H -0.1078 0.1217 0.4455 0.049 Uiso 1 1 calc R . .
H1B H -0.0413 0.1510 0.4991 0.049 Uiso 1 1 calc R . .
C32 C 0.4260(5) 0.1257(6) -0.0885(3) 0.0409(14) Uani 1 1 d . . .
H32A H 0.5187 0.0658 -0.0963 0.049 Uiso 1 1 calc R . .
H32B H 0.4207 0.2029 -0.1054 0.049 Uiso 1 1 calc R . .
C23 C -0.0269(6) 0.3355(5) 0.4451(3) 0.0395(13) Uani 1 1 d . . .
H23A H 0.0608 0.2740 0.4457 0.047 Uiso 1 1 calc R . .
H23B H -0.0816 0.3805 0.4998 0.047 Uiso 1 1 calc R . .
C17 C -0.3567(6) 0.5208(6) 0.0870(4) 0.0469(15) Uani 1 1 d . . .
H17 H -0.4317 0.5828 0.0774 0.056 Uiso 1 1 calc R . .
OW4 O -0.5740(7) -0.1252(7) 0.5844(4) 0.0471(18) Uani 1 1 d . . .
C11 C 0.1629(6) 0.0845(5) -0.1365(3) 0.0404(13) Uani 1 1 d . . .
H11A H 0.2064 0.0544 -0.1944 0.048 Uiso 1 1 calc R . .
H11B H 0.0685 0.1414 -0.1258 0.048 Uiso 1 1 calc R . .
C10 C 0.1796(6) -0.0248(5) -0.0897(3) 0.0394(13) Uani 1 1 d . . .
H10A H 0.1247 -0.0574 -0.0969 0.047 Uiso 1 1 calc R . .
H10B H 0.2723 -0.0910 -0.1091 0.047 Uiso 1 1 calc R . .
OW5 O -0.6379(6) 0.0607(5) 0.4305(4) 0.0516(14) Uani 1 1 d . . .
C33 C 0.3729(5) 0.0754(5) -0.1376(3) 0.0406(13) Uani 1 1 d . . .
H33A H 0.4119 0.0773 -0.1950 0.049 Uiso 1 1 calc R . .
H33B H 0.3991 -0.0105 -0.1302 0.049 Uiso 1 1 calc R . .
C18 C -0.2302(6) 0.4847(5) 0.0316(3) 0.0354(13) Uani 1 1 d . . .
H18 H -0.2200 0.5222 -0.0150 0.050 Uiso 1 1 calc R . .
OW3 O -0.2677(6) -0.3195(6) 0.4946(3) 0.0583(14) Uani 1 1 d . . .
OW7 O 0.3434(6) 0.1219(6) 0.2800(4) 0.047(2) Uani 1 1 d . . .
C25 C 0.0958(6) 0.4433(5) 0.2449(3) 0.0436(14) Uani 1 1 d . . .
H25A H 0.0959 0.5132 0.2683 0.052 Uiso 1 1 calc R . .
H25B H 0.0173 0.4757 0.2291 0.052 Uiso 1 1 calc R . .
OW6 O -0.4513(6) 0.1742(7) 0.2610(4) 0.0591(19) Uani 1 1 d . . .
C16 C -0.3723(6) 0.4664(6) 0.1554(3) 0.0453(15) Uani 1 1 d . . .
H16 H -0.4578 0.4913 0.1921 0.054 Uiso 1 1 calc R . .
C27 C 0.3288(6) 0.3919(6) 0.1575(4) 0.0467(15) Uani 1 1 d . . .
H27 H 0.3234 0.4491 0.1936 0.056 Uiso 1 1 calc R . .
C14 C -0.2828(6) 0.3164(6) 0.2471(4) 0.0485(15) Uani 1 1 d . . .
H14A H -0.3764 0.3395 0.2710 0.058 Uiso 1 1 calc R . .
H14B H -0.2306 0.2264 0.2329 0.058 Uiso 1 1 calc R . .
C13 C -0.2886(6) 0.3204(6) 0.3894(3) 0.0438(14) Uani 1 1 d . . .
H13A H -0.2599 0.2323 0.3833 0.053 Uiso 1 1 calc R . .
H13B H -0.3856 0.3664 0.4119 0.053 Uiso 1 1 calc R . .
C6 C 0.2516(6) -0.2676(6) 0.0827(4) 0.0439(14) Uani 1 1 d . . .
H6 H 0.2767 -0.3508 0.0712 0.053 Uiso 1 1 calc R . .
F9 F -0.4415(3) -0.1616(3) 0.3635(2) 0.0437(9) Uani 1 1 d . . .
F3 F -0.2294(4) -0.1402(3) 0.3320(2) 0.0427(12) Uani 1 1 d . . .
H1W1 H 0.339(5) -0.389(6) 0.335(4) 0.060 Uiso 1 1 d . . .
H2W5 H -0.691(7) 0.061(9) 0.472(3) 0.10(3) Uiso 1 1 d . . .
H2W3 H -0.211(5) -0.313(6) 0.457(3) 0.066(19) Uiso 1 1 d . . .
H1W3 H -0.343(5) -0.280(9) 0.490(6) 0.12(4) Uiso 1 1 d . . .
H2W1 H 0.214(3) -0.347(6) 0.345(5) 0.11(4) Uiso 1 1 d . . .
H2W2 H 0.284(14) -0.553(5) 0.355(6) 0.19(7) Uiso 1 1 d . . .
H1W2 H 0.284(9) -0.641(8) 0.398(2) 0.10(3) Uiso 1 1 d . . .
H2W4 H -0.544(15) -0.178(11) 0.544(7) 0.34(10) Uiso 1 1 d . . .
H1W4 H -0.641(9) -0.066(9) 0.578(8) 0.22(7) Uiso 1 1 d . . .
H1W6 H -0.522(10) 0.167(15) 0.275(10) 0.24(8) Uiso 1 1 d . . .

loop_
_atom_site_aniso_label
_atom_site_aniso_U_11
_atom_site_aniso_U_22
_atom_site_aniso_U_33
_atom_site_aniso_U_23
_atom_site_aniso_U_13
_atom_site_aniso_U_12
Si1 0.0415(9) 0.0436(9) 0.0384(9) 0.0032(7) -0.0110(7) -0.0285(8)
Si2 0.0370(9) 0.0393(9) 0.0539(11) 0.0042(8) -0.0148(8) -0.0194(8)
F1 0.0385(17) 0.0382(17) 0.0287(15) 0.0031(13) -0.0086(13) -0.0203(14)
F7 0.049(3) 0.060(2) 0.034(2) -0.0027(17) -0.0170(19) -0.021(2)
F6 0.045(2) 0.057(2) 0.031(2) 0.0110(18) -0.0232(17) -0.0202(17)
F5 0.063(2) 0.052(2) 0.032(2) 0.0118(18) -0.017(2) -0.0223(19)
F13 0.039(2) 0.043(2) 0.031(3) 0.001(2) -0.0138(19) -0.0135(17)
O2 0.044(2) 0.054(2) 0.030(2) -0.0017(17) -0.0069(17) -0.030(2)
O1 0.050(2) 0.035(2) 0.031(2) 0.0044(16) -0.0132(18) -0.0167(18)
F12 0.036(2) 0.038(2) 0.056(3) 0.0030(19) -0.0148(19) -0.0206(18)
N1 0.045(3) 0.038(3) 0.019(2) 0.0068(18) -0.0082(19) -0.025(2)
F2 0.049(3) 0.038(3) 0.035(3) 0.008(2) -0.011(2) -0.017(2)
O3 0.040(2) 0.036(3) 0.0260(19) 0.0077(17) -0.0119(17) -0.0208(19)
N2 0.036(2) 0.035(2) 0.028(2) 0.0021(19) -0.0089(19) -0.017(2)
F4 0.041(3) 0.042(3) 0.038(2) -0.004(2) -0.0107(19) -0.021(2)
F11 0.034(3) 0.041(3) 0.045(3) 0.005(2) -0.013(2) -0.022(3)
F10 0.037(2) 0.040(2) 0.028(3) 0.005(2) -0.013(2) -0.0201(18)
C4 0.036(3) 0.039(3) 0.025(3) -0.001(2) -0.005(2) -0.020(2)
N5 0.041(3) 0.036(3) 0.033(2) 0.0029(19) -0.009(2) -0.022(2)
F8 0.041(3) 0.040(3) 0.050(3) 0.007(2) -0.012(2) -0.020(3)
N3 0.039(2) 0.030(2) 0.033(2) 0.0080(18) -0.016(2) -0.019(2)
N4 0.032(2) 0.042(3) 0.035(2) 0.009(2) -0.0096(19) -0.020(2)
C9 0.042(3) 0.030(3) 0.035(3) 0.003(2) -0.010(2) -0.019(2)
C8 0.030(3) 0.034(3) 0.033(3) 0.002(2) -0.008(2) -0.016(2)
C19 0.032(3) 0.027(3) 0.033(3) -0.002(2) -0.012(2) -0.012(2)
C31 0.039(3) 0.033(3) 0.036(3) 0.006(2) -0.011(2) -0.021(3)
C26 0.047(3) 0.036(3) 0.035(3) 0.008(2) -0.014(2) -0.025(3)
C2 0.054(3) 0.035(3) 0.032(3) 0.011(2) -0.020(3) -0.022(3)
C21 0.046(3) 0.037(3) 0.028(3) 0.004(2) -0.015(3) -0.020(3)
C7 0.043(3) 0.041(3) 0.034(3) 0.001(2) -0.011(2) -0.028(3)
C20 0.040(3) 0.045(3) 0.034(3) 0.003(2) -0.016(2) -0.020(3)
C30 0.042(3) 0.036(3) 0.031(3) 0.011(2) -0.018(2) -0.022(3)
C3 0.038(3) 0.040(3) 0.039(3) -0.004(3) -0.012(3) -0.015(3)
C29 0.035(3) 0.052(4) 0.038(3) 0.003(3) -0.008(2) -0.022(3)
C5 0.047(3) 0.033(3) 0.039(3) 0.008(2) -0.011(3) -0.020(3)
C12 0.045(3) 0.042(3) 0.033(3) 0.003(3) -0.007(3) -0.019(3)
C15 0.040(3) 0.049(4) 0.031(3) 0.003(2) -0.012(2) -0.026(3)
OW1 0.060(3) 0.046(3) 0.038(4) 0.004(3) -0.016(3) -0.019(3)
C28 0.052(4) 0.066(4) 0.044(4) 0.010(3) -0.022(3) -0.039(3)
C22 0.044(3) 0.043(3) 0.035(3) 0.011(3) -0.007(3) -0.023(3)
OW2 0.061(5) 0.048(4) 0.035(4) 0.017(3) -0.019(3) -0.022(4)
C24 0.057(4) 0.046(3) 0.031(3) -0.002(3) -0.005(3) -0.032(3)
C1 0.055(4) 0.048(4) 0.029(3) 0.011(2) -0.014(3) -0.034(3)
C32 0.032(3) 0.050(4) 0.032(3) -0.004(3) -0.005(2) -0.017(3)
C23 0.050(3) 0.043(3) 0.028(3) 0.002(2) -0.008(2) -0.028(3)
C17 0.039(3) 0.046(4) 0.045(4) -0.003(3) -0.017(3) -0.011(3)
OW4 0.052(4) 0.047(4) 0.034(5) 0.000(4) -0.012(4) -0.021(4)
C11 0.046(3) 0.048(3) 0.036(3) 0.003(3) -0.020(3) -0.027(3)
C10 0.047(3) 0.046(3) 0.029(3) 0.001(2) -0.013(2) -0.026(3)
OW5 0.057(4) 0.042(3) 0.038(4) -0.003(3) -0.009(3) -0.014(3)
C33 0.033(3) 0.040(3) 0.035(3) -0.009(2) -0.001(2) -0.013(3)
C18 0.040(3) 0.025(3) 0.034(3) 0.003(2) -0.011(3) -0.012(3)
OW3 0.061(4) 0.045(4) 0.046(3) 0.004(3) -0.008(3) -0.016(3)
OW7 0.058(4) 0.043(4) 0.033(6) 0.017(4) -0.025(4) -0.015(4)
C25 0.057(4) 0.034(3) 0.035(3) 0.005(2) -0.006(3) -0.026(3)
OW6 0.076(4) 0.040(5) 0.036(4) -0.006(3) -0.009(3) -0.017(4)
C16 0.036(3) 0.061(4) 0.034(3) -0.005(3) -0.010(2) -0.026(3)
C27 0.060(4) 0.056(4) 0.038(3) 0.009(3) -0.016(3) -0.040(3)
C14 0.057(4) 0.066(4) 0.040(3) 0.009(3) -0.019(3) -0.043(3)
C13 0.039(3) 0.057(4) 0.033(3) 0.012(3) -0.006(2) -0.027(3)
C6 0.051(4) 0.039(3) 0.045(3) 0.006(3) -0.015(3) -0.026(3)
F9 0.050(3) 0.044(3) 0.033(6) -0.004(3) -0.013(3) -0.021(3)
F3 0.054(2) 0.048(3) 0.030(3) 0.010(3) -0.030(2) -0.020(2)

loop_
_atom_type_symbol
_atom_type_description
_atom_type_scat_dispersion_real
_atom_type_scat_dispersion_imag
_atom_type_scat_source
C C 0.0033 0.0016 'International Tables Vol C Tables 4.2.6.8 and 6.1.1.4'
H H 0.0000 0.0000 'International Tables Vol C Tables 4.2.6.8 and 6.1.1.4'
N N 0.0061 0.0033 'International Tables Vol C Tables 4.2.6.8 and 6.1.1.4'
O O 0.0106 0.0060 'International Tables Vol C Tables 4.2.6.8 and 6.1.1.4'
F F 0.0171 0.0103 'International Tables Vol C Tables 4.2.6.8 and 6.1.1.4'
Si Si 0.0817 0.0704 'International Tables Vol C Tables 4.2.6.8 and 6.1.1.4'

loop_
_geom_angle_atom_site_label_1
_geom_angle_atom_site_label_2
_geom_angle_atom_site_label_3
_geom_angle
_geom_angle_site_symmetry_1
_geom_angle_site_symmetry_3
_geom_angle_publ_flag
F7 Si1 F5 90.8(2) . . ?
F7 Si1 F3 89.12(15) . . ?
F5 Si1 F3 89.55(14) . . ?
F7 Si1 F2 90.9(2) . . ?
F5 Si1 F2 178.1(2) . . ?
F3 Si1 F2 90.98(16) . . ?
F7 Si1 F6 92.2(2) . . ?
F5 Si1 F6 89.15(18) . . ?
F3 Si1 F6 178.16(17) . . ?
F2 Si1 F6 90.3(2) . . ?
F7 Si1 F4 178.8(2) . . ?
F5 Si1 F4 89.1(2) . . ?
F3 Si1 F4 89.67(16) . . ?
F2 Si1 F4 89.1(2) . . ?
F6 Si1 F4 89.0(2) . . ?
F10 Si2 F8 91.5(2) . . ?
F10 Si2 F12 93.41(19) . . ?
F8 Si2 F12 92.2(2) . . ?
F10 Si2 F13 174.9(2) . . ?
F8 Si2 F13 90.7(2) . . ?
F12 Si2 F13 91.1(2) . . ?
F10 Si2 F11 89.2(2) . . ?
F8 Si2 F11 177.6(2) . . ?
F12 Si2 F11 90.1(2) . . ?
F13 Si2 F11 88.5(2) . . ?
F10 Si2 F9 87.39(16) . . ?
F8 Si2 F9 89.43(19) . . ?
F12 Si2 F9 178.17(18) . . ?
F13 Si2 F9 88.00(15) . . ?
F11 Si2 F9 88.27(16) . . ?
C30 O2 C32 116.8(4) . . ?
C8 O1 C10 116.8(4) . . ?
C12 N1 C23 112.3(4) . . ?
C12 N1 C1 112.3(4) . . ?
C23 N1 C1 112.0(4) . . ?
C12 N1 H1 106.6 . . ?
C23 N1 H1 106.6 . . ?
C1 N1 H1 106.6 . . ?
C19 O3 C21 116.8(4) . . ?
C33 N2 C11 112.6(4) . . ?
C33 N2 C22 112.3(4) . . ?
C11 N2 C22 112.3(4) . . ?
C33 N2 H2 106.4 . . ?
C11 N2 H2 106.4 . . ?
C22 N2 H2 106.4 . . ?
C5 C4 C9 119.6(5) . . ?
C5 C4 C3 119.4(5) . . ?
C9 C4 C3 121.0(5) . . ?
C24 N5 C25 113.2(4) . . ?
C24 N5 H5A 108.9 . . ?
C25 N5 H5A 108.9 . . ?
C24 N5 H5B 108.9 . . ?
C25 N5 H5B 108.9 . . ?
H5A N5 H5B 107.7 . . ?
C2 N3 C3 112.4(4) . . ?
C2 N3 H3A 109.1 . . ?
C3 N3 H3A 109.1 . . ?
C2 N3 H3B 109.1 . . ?
C3 N3 H3B 109.1 . . ?
H3A N3 H3B 107.9 . . ?
C14 N4 C13 112.5(4) . . ?
C14 N4 H4A 109.1 . . ?
C13 N4 H4A 109.1 . . ?
C14 N4 H4B 109.1 . . ?
C13 N4 H4B 109.1 . . ?
H4A N4 H4B 107.8 . . ?
C8 C9 C4 119.7(5) . . ?
C8 C9 H9 120.2 . . ?
C4 C9 H9 120.2 . . ?
C7 C8 C9 121.0(5) . . ?
C7 C8 O1 123.8(5) . . ?
C9 C8 O1 115.1(5) . . ?
C18 C19 O3 124.2(5) . . ?
C18 C19 C20 119.8(5) . . ?
O3 C19 C20 116.0(5) . . ?
C30 C31 C26 120.0(5) . . ?
C30 C31 H31 120.0 . . ?
C26 C31 H31 120.0 . . ?
C27 C26 C31 118.8(5) . . ?
C27 C26 C25 120.5(5) . . ?
C31 C26 C25 120.8(5) . . ?
N3 C2 C1 111.7(4) . . ?
N3 C2 H2A 109.3 . . ?
C1 C2 H2A 109.3 . . ?
N3 C2 H2B 109.3 . . ?
C1 C2 H2B 109.3 . . ?
H2A C2 H2B 107.9 . . ?
O3 C21 C22 105.9(4) . . ?
O3 C21 H21A 110.5 . . ?
C22 C21 H21A 110.5 . . ?
O3 C21 H21B 110.5 . . ?
C22 C21 H21B 110.5 . . ?
H21A C21 H21B 108.7 . . ?
C6 C7 C8 118.8(5) . . ?
C6 C7 H7 120.6 . . ?
C8 C7 H7 120.6 . . ?
C15 C20 C19 120.3(5) . . ?
C15 C20 H20 119.8 . . ?
C19 C20 H20 119.9 . . ?
C29 C30 O2 123.4(5) . . ?
C29 C30 C31 120.9(5) . . ?
O2 C30 C31 115.7(4) . . ?
N3 C3 C4 111.6(4) . . ?
N3 C3 H3C 109.3 . . ?
C4 C3 H3C 109.3 . . ?
N3 C3 H3D 109.3 . . ?
C4 C3 H3D 109.3 . . ?
H3C C3 H3D 108.0 . . ?
C30 C29 C28 118.8(5) . . ?
C30 C29 H29 120.6 . . ?
C28 C29 H29 120.6 . . ?
C6 C5 C4 118.8(5) . . ?
C6 C5 H5 120.6 . . ?
C4 C5 H5 120.6 . . ?
N1 C12 C13 111.3(4) . . ?
N1 C12 H12A 109.4 . . ?
C13 C12 H12A 109.4 . . ?
N1 C12 H12B 109.4 . . ?
C13 C12 H12B 109.4 . . ?
H12A C12 H12B 108.0 . . ?
C16 C15 C20 119.5(5) . . ?
C16 C15 C14 119.3(5) . . ?
C20 C15 C14 121.2(5) . . ?
H1W1 OW1 H2W1 107(4) . . ?
C27 C28 C29 120.9(5) . . ?
C27 C28 H28 119.5 . . ?
C29 C28 H28 119.5 . . ?
N2 C22 C21 111.6(4) . . ?
N2 C22 H22A 109.3 . . ?
C21 C22 H22A 109.3 . . ?
N2 C22 H22B 109.3 . . ?
C21 C22 H22B 109.3 . . ?
H22A C22 H22B 108.0 . . ?
H2W2 OW2 H1W2 104(9) . . ?
N5 C24 C23 111.3(5) . . ?
N5 C24 H24A 109.4 . . ?
C23 C24 H24A 109.4 . . ?
N5 C24 H24B 109.4 . . ?
C23 C24 H24B 109.4 . . ?
H24A C24 H24B 108.0 . . ?
N1 C1 C2 113.0(4) . . ?
N1 C1 H1A 109.0 . . ?
C2 C1 H1A 109.0 . . ?
N1 C1 H1B 109.0 . . ?
C2 C1 H1B 109.0 . . ?
H1A C1 H1B 107.8 . . ?
O2 C32 C33 106.5(4) . . ?
O2 C32 H32A 110.4 . . ?
C33 C32 H32A 110.4 . . ?
O2 C32 H32B 110.4 . . ?
C33 C32 H32B 110.4 . . ?
H32A C32 H32B 108.6 . . ?
N1 C23 C24 111.0(5) . . ?
N1 C23 H23A 109.4 . . ?
C24 C23 H23A 109.4 . . ?
N1 C23 H23B 109.4 . . ?
C24 C23 H23B 109.4 . . ?
H23A C23 H23B 108.0 . . ?
C16 C17 C18 120.6(6) . . ?
C16 C17 H17 119.7 . . ?
C18 C17 H17 119.7 . . ?
H2W4 OW4 H1W4 103(14) . . ?
N2 C11 C10 110.0(4) . . ?
N2 C11 H11A 109.6 . . ?
C10 C11 H11A 109.7 . . ?
N2 C11 H11B 109.7 . . ?
C10 C11 H11B 109.7 . . ?
H11A C11 H11B 108.2 . . ?
O1 C10 C11 106.9(4) . . ?
O1 C10 H10A 110.3 . . ?
C11 C10 H10A 110.3 . . ?
O1 C10 H10B 110.3 . . ?
C11 C10 H10B 110.3 . . ?
H10A C10 H10B 108.6 . . ?
N2 C33 C32 110.8(4) . . ?
N2 C33 H33A 109.5 . . ?
C32 C33 H33A 109.5 . . ?
N2 C33 H33B 109.5 . . ?
C32 C33 H33B 109.5 . . ?
H33A C33 H33B 108.1 . . ?
C19 C18 C17 119.4(6) . . ?
C19 C18 H18 120.3 . . ?
C17 C18 H18 120.3 . . ?
H2W3 OW3 H1W3 111(9) . . ?
N5 C25 C26 110.2(4) . . ?
N5 C25 H25A 109.6 . . ?
C26 C25 H25A 109.6 . . ?
N5 C25 H25B 109.6 . . ?
C26 C25 H25B 109.6 . . ?
H25A C25 H25B 108.1 . . ?
C17 C16 C15 120.4(5) . . ?
C17 C16 H16 119.8 . . ?
C15 C16 H16 119.8 . . ?
C28 C27 C26 120.6(6) . . ?
C28 C27 H27 119.7 . . ?
C26 C27 H27 119.7 . . ?
N4 C14 C15 112.3(5) . . ?
N4 C14 H14A 109.2 . . ?
C15 C14 H14A 109.1 . . ?
N4 C14 H14B 109.1 . . ?
C15 C14 H14B 109.1 . . ?
H14A C14 H14B 107.9 . . ?
N4 C13 C12 111.7(5) . . ?
N4 C13 H13A 109.3 . . ?
C12 C13 H13A 109.3 . . ?
N4 C13 H13B 109.3 . . ?
C12 C13 H13B 109.3 . . ?
H13A C13 H13B 107.9 . . ?
C7 C6 C5 122.0(5) . . ?
C7 C6 H6 119.0 . . ?
C5 C6 H6 119.0 . . ?

loop_
_geom_bond_atom_site_label_1
_geom_bond_atom_site_label_2
_geom_bond_distance
_geom_bond_site_symmetry_2
_geom_bond_publ_flag
Si1 F7 1.644(4) . ?
Si1 F5 1.673(4) . ?
Si1 F3 1.675(6) . ?
Si1 F2 1.675(4) . ?
Si1 F6 1.680(4) . ?
Si1 F4 1.682(4) . ?
Si2 F10 1.636(4) . ?
Si2 F8 1.643(5) . ?
Si2 F12 1.658(4) . ?
Si2 F13 1.671(4) . ?
Si2 F11 1.687(4) . ?
Si2 F9 1.802(4) . ?
O2 C30 1.379(6) . ?
O2 C32 1.430(6) . ?
O1 C8 1.385(6) . ?
O1 C10 1.421(6) . ?
N1 C12 1.452(7) . ?
N1 C23 1.466(7) . ?
N1 C1 1.470(7) . ?
N1 H1 0.9100 . ?
O3 C19 1.385(6) . ?
O3 C21 1.434(6) . ?
N2 C33 1.500(7) . ?
N2 C11 1.501(6) . ?
N2 C22 1.501(7) . ?
N2 H2 0.9100 . ?
C4 C5 1.387(8) . ?
C4 C9 1.394(8) . ?
C4 C3 1.513(7) . ?
N5 C24 1.479(7) . ?
N5 C25 1.491(7) . ?
N5 H5A 0.9000 . ?
N5 H5B 0.9000 . ?
N3 C2 1.484(6) . ?
N3 C3 1.502(6) . ?
N3 H3A 0.9000 . ?
N3 H3B 0.9000 . ?
N4 C14 1.487(7) . ?
N4 C13 1.490(7) . ?
N4 H4A 0.9000 . ?
N4 H4B 0.9000 . ?
C9 C8 1.382(7) . ?
C9 H9 0.9300 . ?
C8 C7 1.374(7) . ?
C19 C18 1.372(7) . ?
C19 C20 1.386(8) . ?
C31 C30 1.388(7) . ?
C31 C26 1.392(7) . ?
C31 H31 0.9300 . ?
C26 C27 1.386(8) . ?
C26 C25 1.511(7) . ?
C2 C1 1.509(8) . ?
C2 H2A 0.9700 . ?
C2 H2B 0.9700 . ?
C21 C22 1.514(8) . ?
C21 H21A 0.9700 . ?
C21 H21B 0.9700 . ?
C7 C6 1.366(8) . ?
C7 H7 0.9300 . ?
C20 C15 1.378(7) . ?
C20 H20 0.9300 . ?
C30 C29 1.377(7) . ?
C3 H3C 0.9700 . ?
C3 H3D 0.9700 . ?
C29 C28 1.384(8) . ?
C29 H29 0.9300 . ?
C5 C6 1.387(8) . ?
C5 H5 0.9300 . ?
C12 C13 1.517(8) . ?
C12 H12A 0.9700 . ?
C12 H12B 0.9700 . ?
C15 C16 1.373(8) . ?
C15 C14 1.511(8) . ?
OW1 H1W1 0.81(8) . ?
OW1 H2W1 0.81(7) . ?
C28 C27 1.374(8) . ?
C28 H28 0.9300 . ?
C22 H22A 0.9700 . ?
C22 H22B 0.9700 . ?
OW2 H2W2 0.83(9) . ?
OW2 H1W2 0.83(4) . ?
C24 C23 1.520(8) . ?
C24 H24A 0.9700 . ?
C24 H24B 0.9700 . ?
C1 H1A 0.9700 . ?
C1 H1B 0.9700 . ?
C32 C33 1.523(7) . ?
C32 H32A 0.9700 . ?
C32 H32B 0.9700 . ?
C23 H23A 0.9700 . ?
C23 H23B 0.9700 . ?
C17 C16 1.363(9) . ?
C17 C18 1.385(8) . ?
C17 H17 0.9300 . ?
OW4 H2W4 0.83(11) . ?
OW4 H1W4 0.83(11) . ?
C11 C10 1.521(8) . ?
C11 H11A 0.9700 . ?
C11 H11B 0.9700 . ?
C10 H10A 0.9700 . ?
C10 H10B 0.9700 . ?
OW5 H2W5 0.80(6) . ?
C33 H33A 0.9700 . ?
C33 H33B 0.9700 . ?
C18 H18 0.9300 . ?
OW3 H2W3 0.82(6) . ?
OW3 H1W3 0.84(9) . ?
C25 H25A 0.9700 . ?
C25 H25B 0.9700 . ?
OW6 H1W6 0.86(16) . ?
C16 H16 0.9300 . ?
C27 H27 0.9300 . ?
C14 H14A 0.9700 . ?
C14 H14B 0.9700 . ?
C13 H13A 0.9700 . ?
C13 H13B 0.9700 . ?
C6 H6 0.9300 . ?

loop_
_geom_torsion_atom_site_label_1
_geom_torsion_atom_site_label_2
_geom_torsion_atom_site_label_3
_geom_torsion_atom_site_label_4
_geom_torsion
_geom_torsion_site_symmetry_1
_geom_torsion_site_symmetry_2
_geom_torsion_site_symmetry_3
_geom_torsion_site_symmetry_4
_geom_torsion_publ_flag
C5 C4 C9 C8 -0.5(8) . . . . ?
C3 C4 C9 C8 180.0(5) . . . . ?
C4 C9 C8 C7 2.0(8) . . . . ?
C4 C9 C8 O1 -180.0(5) . . . . ?
C10 O1 C8 C7 -25.2(7) . . . . ?
C10 O1 C8 C9 156.8(5) . . . . ?
C21 O3 C19 C18 -22.0(7) . . . . ?
C21 O3 C19 C20 157.1(5) . . . . ?
C30 C31 C26 C27 0.9(8) . . . . ?
C30 C31 C26 C25 -178.9(5) . . . . ?
C3 N3 C2 C1 174.6(4) . . . . ?
C19 O3 C21 C22 -163.4(4) . . . . ?
C9 C8 C7 C6 -3.3(8) . . . . ?
O1 C8 C7 C6 178.8(5) . . . . ?
C18 C19 C20 C15 -0.3(8) . . . . ?
O3 C19 C20 C15 -179.4(5) . . . . ?
C32 O2 C30 C29 -28.0(7) . . . . ?
C32 O2 C30 C31 151.0(5) . . . . ?
C26 C31 C30 C29 0.8(8) . . . . ?
C26 C31 C30 O2 -178.3(5) . . . . ?
C2 N3 C3 C4 168.3(5) . . . . ?
C5 C4 C3 N3 -109.7(6) . . . . ?
C9 C4 C3 N3 69.8(7) . . . . ?
O2 C30 C29 C28 177.1(5) . . . . ?
C31 C30 C29 C28 -1.9(9) . . . . ?
C9 C4 C5 C6 0.4(8) . . . . ?
C3 C4 C5 C6 179.9(5) . . . . ?
C23 N1 C12 C13 149.3(5) . . . . ?
C1 N1 C12 C13 -83.5(6) . . . . ?
C19 C20 C15 C16 0.6(8) . . . . ?
C19 C20 C15 C14 -179.9(5) . . . . ?
C30 C29 C28 C27 1.3(9) . . . . ?
C33 N2 C22 C21 -163.2(4) . . . . ?
C11 N2 C22 C21 68.8(6) . . . . ?
O3 C21 C22 N2 45.0(6) . . . . ?
C25 N5 C24 C23 173.2(5) . . . . ?
C12 N1 C1 C2 153.2(4) . . . . ?
C23 N1 C1 C2 -79.3(5) . . . . ?
N3 C2 C1 N1 -67.4(6) . . . . ?
C30 O2 C32 C33 -161.4(5) . . . . ?
C12 N1 C23 C24 -81.8(5) . . . . ?
C1 N1 C23 C24 150.8(5) . . . . ?
N5 C24 C23 N1 -69.9(6) . . . . ?
C33 N2 C11 C10 68.3(6) . . . . ?
C22 N2 C11 C10 -163.7(4) . . . . ?
C8 O1 C10 C11 -162.5(4) . . . . ?
N2 C11 C10 O1 47.7(6) . . . . ?
C11 N2 C33 C32 -161.2(5) . . . . ?
C22 N2 C33 C32 70.9(6) . . . . ?
O2 C32 C33 N2 46.5(6) . . . . ?
O3 C19 C18 C17 179.0(5) . . . . ?
C20 C19 C18 C17 -0.1(8) . . . . ?
C16 C17 C18 C19 0.1(9) . . . . ?
C24 N5 C25 C26 167.6(5) . . . . ?
C27 C26 C25 N5 -104.5(6) . . . . ?
C31 C26 C25 N5 75.4(7) . . . . ?
C18 C17 C16 C15 0.2(9) . . . . ?
C20 C15 C16 C17 -0.6(8) . . . . ?
C14 C15 C16 C17 180.0(6) . . . . ?
C29 C28 C27 C26 0.4(10) . . . . ?
C31 C26 C27 C28 -1.5(9) . . . . ?
C25 C26 C27 C28 178.3(5) . . . . ?
C13 N4 C14 C15 167.8(5) . . . . ?
C16 C15 C14 N4 -108.3(6) . . . . ?
C20 C15 C14 N4 72.2(7) . . . . ?
C14 N4 C13 C12 173.4(5) . . . . ?
N1 C12 C13 N4 -64.1(6) . . . . ?
C8 C7 C6 C5 3.2(8) . . . . ?
C4 C5 C6 C7 -1.8(9) . . . . ?
